data_2008002
loop_
_publ_author_name
'Burgess, John'
'Fawcett, John'
'Russell, David R.'
'Waltham, Emma'

_publ_section_title
;
 Four <i>N</i>-Benzyl-Substituted 2-Ethyl-3-hydroxypyridin-4-ones
;
_journal_issue 12
_journal_name_full 'Acta Crystallographica Section C'
_journal_page_first 2011
_journal_page_last 2015
_journal_paper_doi 10.1107/S0108270198008488
_journal_volume 54
_journal_year 1998
_chemical_formula_moiety 'C14 H15 N O2, H2 O'
_chemical_formula_sum 'C14 H17 N O3'
_chemical_formula_weight 247.29
_chemical_name_systematic
;
3-Hydroxy-2-ethyl-1-4benzyl-pyridin-4-one
;
_space_group_IT_number 2
_symmetry_cell_setting triclinic
_symmetry_space_group_name_Hall '-P 1'
_symmetry_space_group_name_H-M 'P -1'
_audit_creation_method SHELXL
_cell_angle_alpha 94.110(10)
_cell_angle_beta 101.700(10)
_cell_angle_gamma 93.390(10)
_cell_formula_units_Z 2
_cell_length_a 7.3820(10)
_cell_length_b 7.7910(10)
_cell_length_c 11.4370(10)
_cell_measurement_reflns_used 24
_cell_measurement_temperature 293(2)
_cell_measurement_theta_max 11.9
_cell_measurement_theta_min 4.4
_cell_volume 640.62(13)
_computing_cell_refinement XSCANS
_computing_data_collection 'XSCANS (Fait, 1991)'
_computing_data_reduction XSCANS
_computing_molecular_graphics SHELXTL/PC
_computing_publication_material SHELXTL/PC
_computing_structure_refinement SHELXTL/PC
_computing_structure_solution 'SHELXTL/PC (Sheldrick, 1996)'
_diffrn_ambient_temperature 293(2)
_diffrn_measurement_device 'Siemens P4'
_diffrn_measurement_method \w
_diffrn_radiation_monochromator graphite
_diffrn_radiation_source 'fine-focus sealed tube'
_diffrn_radiation_type MoK\a
_diffrn_radiation_wavelength 0.71073
_diffrn_reflns_av_R_equivalents 0.020
_diffrn_reflns_av_sigmaI/netI 0.0389
_diffrn_reflns_limit_h_max 8
_diffrn_reflns_limit_h_min -1
_diffrn_reflns_limit_k_max 9
_diffrn_reflns_limit_k_min -9
_diffrn_reflns_limit_l_max 13
_diffrn_reflns_limit_l_min -13
_diffrn_reflns_number 2824
_diffrn_reflns_theta_max 25
_diffrn_reflns_theta_min 2.63
_diffrn_standards_decay_% <3
_diffrn_standards_interval_count 100
_diffrn_standards_number 3
_exptl_absorpt_coefficient_mu 0.090
_exptl_absorpt_correction_type none
_exptl_crystal_colour colourless
_exptl_crystal_density_diffrn 1.282
_exptl_crystal_density_method 'not measured'
_exptl_crystal_description block
_exptl_crystal_F_000 264
_exptl_crystal_size_max 0.59
_exptl_crystal_size_mid 0.23
_exptl_crystal_size_min 0.21
_refine_diff_density_max 0.418
_refine_diff_density_min -0.327
_refine_ls_extinction_method none
_refine_ls_goodness_of_fit_all 1.055
_refine_ls_goodness_of_fit_obs 1.107
_refine_ls_hydrogen_treatment 'H atoms treated by a mixture of independent and constrained refinement'
_refine_ls_matrix_type full
_refine_ls_number_parameters 161
_refine_ls_number_reflns 2252
_refine_ls_number_restraints 0
_refine_ls_restrained_S_all 1.056
_refine_ls_restrained_S_obs 1.107
_refine_ls_R_factor_all 0.110
_refine_ls_R_factor_obs 0.076
_refine_ls_shift/esd_max 0.001
_refine_ls_shift/esd_mean 0.000
_refine_ls_structure_factor_coef Fsqd
_refine_ls_weighting_details 'w = 1/[\s^2^(Fo^2^)+(0.0869P)^2^+0.7922P] where P = (Fo^2^+2Fc^2^)/3'
_refine_ls_weighting_scheme calc
_refine_ls_wR_factor_all 0.228
_refine_ls_wR_factor_obs 0.196
_reflns_number_observed 1540
_reflns_number_total 2253
_reflns_observed_criterion I>2\s(I)
_cod_data_source_file os1028.cif
_cod_data_source_block 4H
_cod_depositor_comments
;
The following automatic conversions were performed:
'_symmetry_cell_setting' value 'Triclinic' changed to 'triclinic'
according to '/home/saulius/struct/CIF-dictionaries/cif_core.dic'
dictionary named 'cif_core.dic' version 2.4.1 from 2010-06-29.

Automatic conversion script
Id: cif_fix_enum 1527 2010-12-29 10:47:43Z saulius 

The following automatic conversions were performed:

'_symmetry_cell_setting' value 'Triclinic' changed to 'triclinic'
according to /home/saulius/struct/CIF-dictionaries/cif_core.dic
dictionary named 'cif_core.dic' version 2.4.1 from 2010-06-29.

Automatic conversion script
Id: cif_fix_values 1715 2011-07-08 13:25:40Z adriana 

The following automatic conversions were performed:

'_refine_ls_weighting_scheme' value 'calc w =
1/[\s^2^(Fo^2^)+(0.0869P)^2^+0.7922P] where P = (Fo^2^+2Fc^2^)/3' was
changed to 'calc'. New tag '_refine_ls_weighting_details' was
created. The value of the new tag was set to 'w =
1/[\s^2^(Fo^2^)+(0.0869P)^2^+0.7922P] where P = (Fo^2^+2Fc^2^)/3'.

Automatic conversion script
Id: cif_fix_values 3143 2015-03-26 13:38:13Z robertas 
;
_cod_database_code 2008002

loop_
_symmetry_equiv_pos_as_xyz
'x, y, z'
'-x, -y, -z'

loop_
_atom_site_aniso_label
_atom_site_aniso_U_11
_atom_site_aniso_U_22
_atom_site_aniso_U_33
_atom_site_aniso_U_12
_atom_site_aniso_U_13
_atom_site_aniso_U_23
O1 0.0389(14) 0.064(2) 0.077(2) 0.0164(12) 0.0102(13) -0.0097(14)
O2 0.0462(14) 0.0508(15) 0.073(2) 0.0044(11) 0.0190(13) -0.0056(13)
C1 0.051(3) 0.129(4) 0.072(3) 0.017(3) -0.006(2) 0.002(3)
C2 0.039(2) 0.085(3) 0.055(2) 0.001(2) 0.011(2) -0.003(2)
C3 0.036(2) 0.058(2) 0.037(2) 0.0053(15) 0.0096(14) 0.008(2)
C4 0.038(2) 0.051(2) 0.043(2) 0.0116(15) 0.0114(14) 0.0065(15)
C5 0.040(2) 0.046(2) 0.042(2) 0.0078(15) 0.0119(15) 0.0033(15)
C6 0.035(2) 0.055(2) 0.055(2) 0.010(2) 0.009(2) -0.002(2)
C7 0.043(2) 0.052(2) 0.051(2) 0.015(2) 0.006(2) 0.002(2)
C8 0.061(2) 0.045(2) 0.054(2) 0.004(2) 0.008(2) 0.007(2)
C9 0.061(2) 0.041(2) 0.055(2) 0.010(2) 0.012(2) 0.000(2)
C10 0.105(5) 0.250(10) 0.072(4) -0.081(6) 0.006(3) -0.014(5)
C11 0.105(5) 0.251(10) 0.089(5) -0.053(6) -0.011(4) -0.026(6)
C12 0.145(6) 0.084(4) 0.066(3) 0.032(4) 0.013(4) 0.007(3)
C13 0.236(10) 0.145(6) 0.069(4) -0.087(7) 0.055(5) -0.009(4)
C14 0.175(7) 0.131(5) 0.066(3) -0.082(5) 0.052(4) -0.024(3)
O3 0.059(2) 0.074(2) 0.079(2) -0.0010(14) 0.0045(15) 0.018(2)

loop_
_atom_site_label
_atom_site_fract_x
_atom_site_fract_y
_atom_site_fract_z
_atom_site_U_iso_or_equiv
_atom_site_thermal_displace_type
_atom_site_calc_flag
_atom_site_refinement_flags
_atom_site_occupancy
_atom_site_disorder_group
_atom_site_type_symbol
O1 0.1835(3) 0.2061(4) 0.1017(3) 0.0606(8) Uani d . 1 . O
H1 0.130(6) 0.106(6) 0.060(4) 0.073 Uiso d . 1 . H
O2 -0.1851(3) 0.0983(3) 0.0267(2) 0.0561(7) Uani d . 1 . O
N1 -0.0298(4) 0.5895(4) 0.1777(2) 0.0449(7) Uiso d . 1 . N
C1 0.3906(6) 0.4624(8) 0.3277(4) 0.087(2) Uani d . 1 . C
H1A 0.5197(6) 0.5014(8) 0.3500(4) 0.104 Uiso d R 1 . H
H1B 0.3780(6) 0.3385(8) 0.3192(4) 0.104 Uiso d R 1 . H
H1C 0.3278(6) 0.5040(8) 0.3886(4) 0.104 Uiso d R 1 . H
C2 0.3061(5) 0.5321(6) 0.2096(3) 0.0600(11) Uani d . 1 . C
H2A 0.3217(5) 0.6559(6) 0.2182(3) 0.072 Uiso d R 1 . H
H2B 0.3714(5) 0.4921(6) 0.1496(3) 0.072 Uiso d R 1 . H
C3 0.1045(4) 0.4768(5) 0.1666(3) 0.0433(8) Uani d . 1 . C
C4 0.0491(5) 0.3131(4) 0.1149(3) 0.0429(8) Uani d . 1 . C
C5 -0.1400(4) 0.2522(4) 0.0750(3) 0.0420(8) Uani d . 1 . C
C6 -0.2686(5) 0.3725(5) 0.0927(3) 0.0486(9) Uani d . 1 . C
H6 -0.3990(5) 0.3386(5) 0.0706(3) 0.058 Uiso d R 1 . H
C7 -0.2118(5) 0.5354(5) 0.1411(3) 0.0488(9) Uani d . 1 . C
H7 -0.3030(5) 0.6162(5) 0.1483(3) 0.059 Uiso d R 1 . H
C8 0.0168(6) 0.7706(5) 0.2275(3) 0.0539(9) Uani d . 1 . C
H8A 0.1100(6) 0.8211(5) 0.1902(3) 0.065 Uiso d R 1 . H
H8B -0.0917(6) 0.8336(5) 0.2080(3) 0.065 Uiso d R 1 . H
C9 0.0815(5) 0.7915(4) 0.3619(3) 0.0524(9) Uani d . 1 . C
C10 0.2287(10) 0.9000(12) 0.4122(6) 0.150(3) Uani d . 1 . C
C11 0.2853(10) 0.9295(14) 0.5386(7) 0.158(4) Uani d . 1 . C
C12 0.2002(11) 0.8377(8) 0.6069(5) 0.099(2) Uani d . 1 . C
C13 0.0585(14) 0.7400(10) 0.5605(6) 0.152(4) Uani d . 1 . C
C14 -0.0050(10) 0.7143(8) 0.4357(5) 0.126(3) Uani d . 1 . C
H14 -0.1106(10) 0.6357(8) 0.4015(5) 0.151 Uiso d R 1 . H
H10 0.3041(10) 0.9808(8) 0.3597(5) 0.151 Uiso d R 1 . H
H11 0.4074(10) 1.0217(8) 0.5692(5) 0.151 Uiso d R 1 . H
H12 0.2516(10) 0.8696(8) 0.6949(5) 0.151 Uiso d R 1 . H
H13 -0.0074(10) 0.6766(8) 0.6111(5) 0.151 Uiso d R 1 . H
O3 -0.4493(4) -0.0957(4) 0.1359(3) 0.0715(9) Uani d . 1 . O
H3B -0.3597(4) -0.0271(4) 0.1019(3) 0.086 Uiso d R 1 . H
H3A -0.5842(4) -0.1017(4) 0.0859(3) 0.086 Uiso d R 1 . H

loop_
_atom_type_symbol
_atom_type_description
_atom_type_scat_dispersion_real
_atom_type_scat_dispersion_imag
_atom_type_scat_source
C C 0.0033 0.0016 'International Tables Vol C Tables 4.2.6.8 and 6.1.1.4'
H H 0.0000 0.0000 'International Tables Vol C Tables 4.2.6.8 and 6.1.1.4'
N N 0.0061 0.0033 'International Tables Vol C Tables 4.2.6.8 and 6.1.1.4'
O O 0.0106 0.0060 'International Tables Vol C Tables 4.2.6.8 and 6.1.1.4'

loop_
_geom_angle_atom_site_label_1
_geom_angle_atom_site_label_2
_geom_angle_atom_site_label_3
_geom_angle_site_symmetry_1
_geom_angle_site_symmetry_3
_geom_angle
C4 O1 O2 . 2 133.7(2)
C5 O2 H3A . 2_455 107.5(2)
C5 O2 H3B . . 112.8(2)
H3A O2 H3B 2_455 . 77.0(2)
C5 O2 O3 . . 113.9(2)
H3A O2 O3 2_455 . 76.55(14)
H3B O2 O3 . . 1.13(4)
C5 O2 O3 . 2_455 108.0(2)
H3A O2 O3 2_455 2_455 3.30(4)
H3B O2 O3 . 2_455 73.80(13)
O3 O2 O3 . 2_455 73.31(11)
C7 N1 C3 . . 119.9(3)
C7 N1 C8 . . 117.7(3)
C3 N1 C8 . . 122.3(3)
C3 C2 C1 . . 113.3(4)
C4 C3 N1 . . 118.5(3)
C4 C3 C2 . . 120.6(3)
N1 C3 C2 . . 120.9(3)
O1 C4 C3 . . 117.5(3)
O1 C4 C5 . . 119.4(3)
C3 C4 C5 . . 123.1(3)
O2 C5 C6 . . 124.1(3)
O2 C5 C4 . . 120.9(3)
C6 C5 C4 . . 115.1(3)
C7 C6 C5 . . 121.2(3)
C6 C7 N1 . . 122.2(3)
N1 C8 C9 . . 113.9(3)
C14 C9 C10 . . 116.5(5)
C14 C9 C8 . . 123.4(4)
C10 C9 C8 . . 120.1(4)
C9 C10 C11 . . 121.1(6)
C12 C11 C10 . . 119.0(7)
C13 C12 C11 . . 119.9(6)
C12 C13 C14 . . 121.8(6)
C9 C14 C13 . . 121.4(6)
O2 O3 O3 . 2_455 53.65(9)

loop_
_geom_bond_atom_site_label_1
_geom_bond_atom_site_label_2
_geom_bond_site_symmetry_2
_geom_bond_distance
_geom_bond_publ_flag
O1 C4 . 1.357(4) ?
O1 O2 2 2.700(4) ?
O2 C5 . 1.279(4) ?
O2 H3A 2_455 1.918(4) ?
O2 H3B . 1.943(4) ?
O2 O3 . 2.925(4) ?
O2 O3 2_455 2.949(4) ?
N1 C7 . 1.356(4) ?
N1 C3 . 1.381(4) ?
N1 C8 . 1.478(4) ?
C1 C2 . 1.520(6) ?
C2 C3 . 1.496(5) ?
C3 C4 . 1.370(5) ?
C4 C5 . 1.420(5) ?
C5 C6 . 1.406(4) ?
C6 C7 . 1.355(5) ?
C8 C9 . 1.508(5) ?
C9 C14 . 1.314(6) ?
C9 C10 . 1.339(7) ?
C10 C11 . 1.419(9) ?
C11 C12 . 1.321(10) ?
C12 C13 . 1.256(9) ?
C13 C14 . 1.404(8) ?
O3 O3 2_455 3.507(6) ?
